data_7216134
loop_
_publ_author_name
'Lorbach, Andreas'
'Maverick, Emily'
'Carreras, Abel'
'Alemany, Pere'
'Wu, Guang'
'Garcia-Garibay, Miguel A'
'Bazan, Guillermo C.'

_publ_section_title
;
 A fullerene-carbene adduct as a crystalline molecular rotor: remarkable
 behavior of a spherically-shaped rotator.
;
_journal_issue 25
_journal_name_full 'Physical chemistry chemical physics : PCCP'
_journal_page_first 12980
_journal_page_last 12986
_journal_paper_doi 10.1039/c4cp01036a
_journal_volume 16
_journal_year 2014
_chemical_formula_moiety 'C87 H36 N2'
_chemical_formula_sum 'C87 H36 N2'
_chemical_formula_weight 1109.18
_chemical_melting_point 'Decomposition >500 C'
_chemical_name_common IDipp-C60
_chemical_name_systematic
; 
 1,3-bis(diisopropylphenyl)imidazol-2-ylidene-C60 adduct 
;
_space_group_IT_number 62
_symmetry_cell_setting orthorhombic
_symmetry_space_group_name_Hall '-P 2ac 2n'
_symmetry_space_group_name_H-M 'P n m a'
_atom_sites_solution_hydrogens geom
_atom_sites_solution_primary direct
_atom_sites_solution_secondary difmap
_audit_creation_method SHELXL-97
_cell_angle_alpha 90.00
_cell_angle_beta 90.00
_cell_angle_gamma 90.00
_cell_formula_units_Z 4
_cell_length_a 18.5990(7)
_cell_length_b 18.2650(6)
_cell_length_c 15.0367(7)
_cell_measurement_temperature 230(2)
_cell_volume 5108.1(3)
_computing_cell_refinement 'Bruker SAINT'
_computing_data_collection 'Bruker APEX2'
_computing_data_reduction 'Bruker SAINT'
_computing_molecular_graphics 'Bruker SHELXTL'
_computing_publication_material 'Bruker SHELXTL'
_computing_structure_refinement 'SHELXL-97 (Sheldrick, 2008)'
_computing_structure_solution 'SHELXS-97 (Sheldrick, 2008)'
_diffrn_ambient_temperature 230(2)
_diffrn_measured_fraction_theta_full 0.972
_diffrn_measured_fraction_theta_max 0.972
_diffrn_measurement_device_type 'Bruker Kappa APEX II'
_diffrn_measurement_method 'Omega scan'
_diffrn_radiation_monochromator graphite
_diffrn_radiation_source 'fine-focus sealed tube'
_diffrn_radiation_type MoK\a
_diffrn_radiation_wavelength 0.71073
_diffrn_reflns_av_R_equivalents 0.0352
_diffrn_reflns_av_sigmaI/netI 0.0381
_diffrn_reflns_limit_h_max 24
_diffrn_reflns_limit_h_min -10
_diffrn_reflns_limit_k_max 23
_diffrn_reflns_limit_k_min -24
_diffrn_reflns_limit_l_max 13
_diffrn_reflns_limit_l_min -19
_diffrn_reflns_number 17736
_diffrn_reflns_theta_full 28.22
_diffrn_reflns_theta_max 28.22
_diffrn_reflns_theta_min 1.74
_exptl_absorpt_coefficient_mu 0.083
_exptl_absorpt_correction_T_max 0.7457
_exptl_absorpt_correction_T_min 0.6780
_exptl_absorpt_correction_type multi-scan
_exptl_absorpt_process_details sadabs
_exptl_crystal_colour black
_exptl_crystal_density_diffrn 1.442
_exptl_crystal_density_method 'not measured'
_exptl_crystal_description block
_exptl_crystal_F_000 2288
_exptl_crystal_size_max 0.30
_exptl_crystal_size_mid 0.20
_exptl_crystal_size_min 0.10
_refine_diff_density_max 0.200
_refine_diff_density_min -0.212
_refine_diff_density_rms 0.040
_refine_ls_extinction_method none
_refine_ls_goodness_of_fit_ref 1.002
_refine_ls_hydrogen_treatment constr
_refine_ls_matrix_type full
_refine_ls_number_parameters 413
_refine_ls_number_reflns 6309
_refine_ls_number_restraints 0
_refine_ls_restrained_S_all 1.002
_refine_ls_R_factor_all 0.0767
_refine_ls_R_factor_gt 0.0424
_refine_ls_shift/su_max 0.000
_refine_ls_shift/su_mean 0.000
_refine_ls_structure_factor_coef Fsqd
_refine_ls_weighting_details 'calc w=1/[\s^2^(Fo^2^)+(0.0395P)^2^+1.8587P] where P=(Fo^2^+2Fc^2^)/3'
_refine_ls_weighting_scheme calc
_refine_ls_wR_factor_gt 0.0934
_refine_ls_wR_factor_ref 0.1105
_reflns_number_gt 4208
_reflns_number_total 6309
_reflns_threshold_expression >2sigma(I)
_cod_data_source_file c4cp01036a4.cif
_cod_data_source_block 230k
_cod_depositor_comments
;
The following automatic conversions were performed:

'_symmetry_cell_setting' value 'Orthorhombic' changed to
'orthorhombic' according to
/usr/data/users/saulius/crontab/automatic-downloads/rss-feeds/RSC/lib/dictionaries/cif_core.dic
dictionary named 'cif_core.dic' version 2.4.2 from 2011-04-26.

Automatic conversion script
Id: cif_fix_values 2281 2013-09-26 08:29:07Z andrius 

 Adding full bibliography for 7216130--7216142.cif.
;
_cod_original_sg_symbol_H-M Pnma
_cod_database_code 7216134

loop_
_symmetry_equiv_pos_as_xyz
'x, y, z'
'-x+1/2, -y, z+1/2'
'-x, y+1/2, -z'
'x+1/2, -y+1/2, -z+1/2'
'-x, -y, -z'
'x-1/2, y, -z-1/2'
'x, -y-1/2, z'
'-x-1/2, y-1/2, z-1/2'

loop_
_atom_site_label
_atom_site_type_symbol
_atom_site_fract_x
_atom_site_fract_y
_atom_site_fract_z
_atom_site_U_iso_or_equiv
_atom_site_adp_type
_atom_site_occupancy
_atom_site_symmetry_multiplicity
_atom_site_calc_flag
_atom_site_refinement_flags
N1 N 0.30245(6) 0.19074(6) 0.67305(8) 0.0263(3) Uani 1 1 d .
C1 C 0.26987(10) 0.2500 0.63714(13) 0.0234(4) Uani 1 2 d S
C15 C 0.20865(10) 0.2500 0.56858(13) 0.0234(4) Uani 1 2 d S
C20 C 0.21449(7) 0.18513(7) 0.50192(10) 0.0287(3) Uani 1 1 d .
C3 C 0.28067(8) 0.11435(7) 0.66560(10) 0.0280(3) Uani 1 1 d .
C8 C 0.31554(8) 0.07034(8) 0.60326(11) 0.0316(3) Uani 1 1 d .
C16 C 0.13431(11) 0.2500 0.61169(14) 0.0284(4) Uani 1 2 d S
C4 C 0.22795(8) 0.08957(8) 0.72468(11) 0.0358(4) Uani 1 1 d .
C23 C 0.24055(8) 0.21050(9) 0.41734(11) 0.0343(3) Uani 1 1 d .
C45 C -0.02051(13) 0.2500 0.17447(16) 0.0397(5) Uani 1 2 d S
C40 C -0.09930(8) 0.18593(9) 0.28045(12) 0.0384(4) Uani 1 1 d .
C18 C 0.10560(9) 0.12378(8) 0.56161(11) 0.0363(4) Uani 1 1 d .
C17 C 0.08899(8) 0.18710(9) 0.60847(10) 0.0341(4) Uani 1 1 d .
C46 C -0.08122(12) 0.2500 0.22853(16) 0.0352(5) Uani 1 2 d S
C2 C 0.35627(8) 0.21326(8) 0.73011(10) 0.0319(3) Uani 1 1 d .
H2 H 0.3869 0.1831 0.7625 0.038 Uiso 1 1 calc R
C7 C 0.29194(9) -0.00201(8) 0.59778(13) 0.0422(4) Uani 1 1 d .
H7 H 0.3134 -0.0337 0.5573 0.051 Uiso 1 1 calc R
C22 C 0.22552(8) 0.17214(10) 0.33849(12) 0.0422(4) Uani 1 1 d .
C21 C 0.15206(9) 0.08604(8) 0.42326(13) 0.0415(4) Uani 1 1 d .
C42 C 0.00841(10) 0.12452(9) 0.22160(12) 0.0449(4) Uani 1 1 d .
C19 C 0.16863(8) 0.12557(8) 0.50393(11) 0.0342(4) Uani 1 1 d .
C39 C -0.05526(9) 0.12426(9) 0.27764(12) 0.0436(4) Uani 1 1 d .
C34 C 0.01387(9) 0.21114(10) 0.61409(11) 0.0404(4) Uani 1 1 d .
C25 C 0.20943(9) 0.21196(11) 0.25744(11) 0.0462(4) Uani 1 1 d .
C5 C 0.20625(9) 0.01711(9) 0.71495(13) 0.0463(5) Uani 1 1 d .
H5 H 0.1704 -0.0015 0.7517 0.056 Uiso 1 1 calc R
C38 C -0.03885(10) 0.08414(9) 0.35840(14) 0.0465(5) Uani 1 1 d .
C12 C 0.37607(9) 0.09825(9) 0.54539(12) 0.0400(4) Uani 1 1 d .
H12 H 0.3712 0.1515 0.5410 0.048 Uiso 1 1 calc R
C31 C 0.04969(10) 0.08565(8) 0.51378(13) 0.0438(4) Uani 1 1 d .
C24 C 0.18035(9) 0.10870(9) 0.34207(13) 0.0446(4) Uani 1 1 d .
C29 C 0.03535(10) 0.06049(8) 0.35283(14) 0.0471(5) Uani 1 1 d .
C32 C -0.02188(9) 0.10762(10) 0.51851(13) 0.0469(5) Uani 1 1 d .
C33 C -0.03967(9) 0.17210(11) 0.56985(12) 0.0459(5) Uani 1 1 d .
C27 C 0.13515(10) 0.10823(10) 0.26311(13) 0.0500(5) Uani 1 1 d .
C36 C -0.11222(8) 0.17221(10) 0.44252(13) 0.0453(4) Uani 1 1 d .
C26 C 0.15326(10) 0.17259(12) 0.21029(12) 0.0490(5) Uani 1 1 d .
C44 C 0.09965(10) 0.21058(11) 0.16529(11) 0.0486(5) Uani 1 1 d .
C30 C 0.07855(10) 0.06131(8) 0.42932(13) 0.0451(5) Uani 1 1 d .
C41 C -0.12841(8) 0.21030(10) 0.36522(12) 0.0408(4) Uani 1 1 d .
C28 C 0.06472(11) 0.08500(9) 0.26880(13) 0.0491(5) Uani 1 1 d .
C43 C 0.02544(10) 0.18555(10) 0.17146(12) 0.0448(4) Uani 1 1 d .
C6 C 0.23700(10) -0.02730(9) 0.65176(14) 0.0492(5) Uani 1 1 d .
H6 H 0.2206 -0.0751 0.6451 0.059 Uiso 1 1 calc R
C35 C -0.06598(9) 0.10770(10) 0.43915(14) 0.0470(5) Uani 1 1 d .
C37 C -0.09581(8) 0.21218(11) 0.52328(12) 0.0455(4) Uani 1 1 d .
C9 C 0.19928(11) 0.13636(11) 0.80019(13) 0.0532(5) Uani 1 1 d .
H9 H 0.2059 0.1878 0.7837 0.064 Uiso 1 1 calc R
C13 C 0.44876(10) 0.08193(16) 0.58833(17) 0.0731(7) Uani 1 1 d .
H13A H 0.4507 0.1043 0.6461 0.110 Uiso 1 1 calc R
H13B H 0.4865 0.1013 0.5517 0.110 Uiso 1 1 calc R
H13C H 0.4547 0.0299 0.5942 0.110 Uiso 1 1 calc R
C14 C 0.37408(11) 0.06711(11) 0.45126(13) 0.0572(5) Uani 1 1 d .
H14A H 0.3864 0.0161 0.4528 0.086 Uiso 1 1 calc R
H14B H 0.4080 0.0929 0.4146 0.086 Uiso 1 1 calc R
H14C H 0.3266 0.0728 0.4271 0.086 Uiso 1 1 calc R
C10 C 0.24401(13) 0.12167(16) 0.88418(15) 0.0788(8) Uani 1 1 d .
H10A H 0.2390 0.0713 0.9011 0.118 Uiso 1 1 calc R
H10B H 0.2273 0.1525 0.9316 0.118 Uiso 1 1 calc R
H10C H 0.2937 0.1321 0.8723 0.118 Uiso 1 1 calc R
C11 C 0.11972(12) 0.12474(15) 0.82076(16) 0.0754(7) Uani 1 1 d .
H11A H 0.0919 0.1332 0.7680 0.113 Uiso 1 1 calc R
H11B H 0.1050 0.1583 0.8664 0.113 Uiso 1 1 calc R
H11C H 0.1123 0.0754 0.8408 0.113 Uiso 1 1 calc R

loop_
_atom_site_aniso_label
_atom_site_aniso_U_11
_atom_site_aniso_U_22
_atom_site_aniso_U_33
_atom_site_aniso_U_23
_atom_site_aniso_U_13
_atom_site_aniso_U_12
N1 0.0242(6) 0.0270(6) 0.0276(6) 0.0023(5) -0.0032(5) -0.0007(4)
C1 0.0219(9) 0.0241(9) 0.0243(10) 0.000 0.0034(8) 0.000
C15 0.0216(9) 0.0229(9) 0.0255(11) 0.000 -0.0026(8) 0.000
C20 0.0244(7) 0.0294(7) 0.0323(8) -0.0037(6) -0.0064(6) 0.0078(5)
C3 0.0270(7) 0.0236(6) 0.0333(8) 0.0074(6) -0.0090(6) -0.0017(5)
C8 0.0294(7) 0.0285(7) 0.0369(9) 0.0039(6) -0.0102(7) 0.0034(6)
C16 0.0242(10) 0.0374(10) 0.0237(11) 0.000 -0.0025(9) 0.000
C4 0.0306(8) 0.0393(8) 0.0376(9) 0.0144(7) -0.0062(7) -0.0037(6)
C23 0.0188(7) 0.0487(9) 0.0353(9) -0.0051(7) -0.0011(7) 0.0066(6)
C45 0.0365(12) 0.0559(14) 0.0266(12) 0.000 -0.0127(10) 0.000
C40 0.0281(8) 0.0431(9) 0.0439(10) 0.0002(7) -0.0156(7) -0.0087(6)
C18 0.0392(9) 0.0313(7) 0.0384(10) 0.0145(7) -0.0127(7) -0.0063(6)
C17 0.0292(8) 0.0472(9) 0.0258(8) 0.0122(7) -0.0029(6) -0.0069(6)
C46 0.0296(11) 0.0421(12) 0.0339(13) 0.000 -0.0141(10) 0.000
C2 0.0297(8) 0.0349(7) 0.0312(8) 0.0038(6) -0.0089(7) 0.0015(6)
C7 0.0467(10) 0.0274(7) 0.0525(11) -0.0008(7) -0.0200(9) 0.0050(7)
C22 0.0255(8) 0.0628(11) 0.0383(10) -0.0139(8) 0.0006(7) 0.0168(7)
C21 0.0462(9) 0.0232(7) 0.0549(11) -0.0093(7) -0.0211(9) 0.0131(6)
C42 0.0493(10) 0.0428(9) 0.0425(10) -0.0201(8) -0.0199(9) 0.0035(8)
C19 0.0360(8) 0.0237(7) 0.0429(10) 0.0002(6) -0.0155(7) 0.0065(6)
C39 0.0459(10) 0.0361(8) 0.0486(11) -0.0051(8) -0.0232(9) -0.0112(7)
C34 0.0289(8) 0.0667(10) 0.0254(8) 0.0100(8) 0.0029(7) -0.0064(7)
C25 0.0267(9) 0.0829(12) 0.0291(8) -0.0089(9) 0.0062(7) 0.0098(7)
C5 0.0380(9) 0.0430(9) 0.0579(12) 0.0228(9) -0.0115(9) -0.0108(7)
C38 0.0480(10) 0.0298(8) 0.0616(13) 0.0031(8) -0.0247(9) -0.0154(7)
C12 0.0352(9) 0.0371(8) 0.0476(10) -0.0042(7) 0.0014(8) 0.0042(7)
C31 0.0491(10) 0.0289(7) 0.0534(11) 0.0168(8) -0.0173(9) -0.0126(7)
C24 0.0401(9) 0.0435(9) 0.0502(11) -0.0200(8) -0.0090(8) 0.0217(7)
C29 0.0566(11) 0.0208(7) 0.0638(13) -0.0078(8) -0.0240(10) -0.0042(7)
C32 0.0420(10) 0.0466(9) 0.0521(11) 0.0225(9) -0.0109(9) -0.0240(8)
C33 0.0298(9) 0.0719(12) 0.0361(10) 0.0170(9) 0.0031(7) -0.0152(8)
C27 0.0482(11) 0.0539(10) 0.0480(11) -0.0280(9) -0.0101(9) 0.0210(8)
C36 0.0231(8) 0.0648(11) 0.0479(11) 0.0106(9) -0.0032(7) -0.0180(7)
C26 0.0405(10) 0.0756(13) 0.0309(9) -0.0210(9) 0.0022(8) 0.0155(9)
C44 0.0411(10) 0.0813(12) 0.0235(8) -0.0117(9) 0.0003(8) 0.0072(9)
C30 0.0537(10) 0.0186(7) 0.0631(12) 0.0003(7) -0.0242(9) -0.0011(7)
C41 0.0190(7) 0.0589(10) 0.0444(10) 0.0029(8) -0.0078(7) -0.0084(7)
C28 0.0553(11) 0.0362(8) 0.0556(12) -0.0250(8) -0.0199(10) 0.0105(8)
C43 0.0421(10) 0.0637(11) 0.0287(9) -0.0151(8) -0.0096(8) 0.0062(8)
C6 0.0476(10) 0.0291(8) 0.0709(13) 0.0144(9) -0.0266(10) -0.0113(7)
C35 0.0396(10) 0.0451(9) 0.0562(12) 0.0146(9) -0.0140(9) -0.0250(8)
C37 0.0190(8) 0.0801(12) 0.0374(9) 0.0089(9) 0.0042(7) -0.0101(7)
C9 0.0579(12) 0.0556(11) 0.0460(11) 0.0139(9) 0.0166(10) -0.0052(9)
C13 0.0331(10) 0.1102(19) 0.0759(16) -0.0128(14) -0.0039(11) 0.0039(11)
C14 0.0556(12) 0.0638(12) 0.0520(12) -0.0094(10) 0.0070(10) 0.0117(10)
C10 0.0713(15) 0.121(2) 0.0438(13) -0.0030(13) 0.0055(12) -0.0335(15)
C11 0.0576(13) 0.1087(19) 0.0600(15) 0.0355(14) 0.0178(12) 0.0144(13)

loop_
_atom_type_symbol
_atom_type_description
_atom_type_scat_dispersion_real
_atom_type_scat_dispersion_imag
_atom_type_scat_source
C C 0.0033 0.0016 'International Tables Vol C Tables 4.2.6.8 and 6.1.1.4'
H H 0.0000 0.0000 'International Tables Vol C Tables 4.2.6.8 and 6.1.1.4'
N N 0.0061 0.0033 'International Tables Vol C Tables 4.2.6.8 and 6.1.1.4'

loop_
_geom_angle_atom_site_label_1
_geom_angle_atom_site_label_2
_geom_angle_atom_site_label_3
_geom_angle
_geom_angle_site_symmetry_1
_geom_angle_site_symmetry_3
C1 N1 C2 109.54(12) . .
C1 N1 C3 127.65(12) . .
C2 N1 C3 122.30(11) . .
N1 C1 N1 106.27(16) . 7_565
N1 C1 C15 126.86(8) . .
N1 C1 C15 126.86(8) 7_565 .
C16 C15 C1 112.72(16) . .
C16 C15 C20 109.67(11) . .
C1 C15 C20 112.38(11) . .
C16 C15 C20 109.67(11) . 7_565
C1 C15 C20 112.38(11) . 7_565
C20 C15 C20 99.21(16) . 7_565
C19 C20 C23 118.74(14) . .
C19 C20 C15 122.83(14) . .
C23 C20 C15 110.36(13) . .
C8 C3 C4 124.50(13) . .
C8 C3 N1 118.31(13) . .
C4 C3 N1 117.13(14) . .
C3 C8 C7 116.06(15) . .
C3 C8 C12 122.61(13) . .
C7 C8 C12 121.33(15) . .
C17 C16 C17 107.37(18) . 7_565
C17 C16 C15 121.39(11) . .
C17 C16 C15 121.39(11) 7_565 .
C5 C4 C3 116.39(17) . .
C5 C4 C9 120.81(16) . .
C3 C4 C9 122.64(14) . .
C22 C23 C20 121.24(15) . .
C22 C23 C23 119.91(10) . 7_565
C20 C23 C23 108.80(8) . 7_565
C46 C45 C43 119.65(13) . .
C46 C45 C43 119.65(13) . 7_565
C43 C45 C43 108.0(2) . 7_565
C39 C40 C46 120.07(17) . .
C39 C40 C41 119.53(16) . .
C46 C40 C41 108.17(15) . .
C17 C18 C31 119.63(15) . .
C17 C18 C19 117.50(13) . .
C31 C18 C19 107.06(15) . .
C18 C17 C16 123.83(15) . .
C18 C17 C34 119.36(15) . .
C16 C17 C34 108.66(14) . .
C45 C46 C40 120.27(12) . 7_565
C45 C46 C40 120.27(12) . .
C40 C46 C40 108.0(2) 7_565 .
C2 C2 N1 107.32(8) 7_565 .
C2 C2 H2 126.3 7_565 .
N1 C2 H2 126.3 . .
C6 C7 C8 120.92(17) . .
C6 C7 H7 119.5 . .
C8 C7 H7 119.5 . .
C23 C22 C24 119.24(17) . .
C23 C22 C25 120.00(16) . .
C24 C22 C25 108.43(15) . .
C24 C21 C30 120.43(16) . .
C24 C21 C19 120.46(15) . .
C30 C21 C19 107.79(16) . .
C43 C42 C39 120.37(16) . .
C43 C42 C28 120.04(17) . .
C39 C42 C28 107.55(17) . .
C20 C19 C21 120.42(16) . .
C20 C19 C18 121.76(14) . .
C21 C19 C18 108.46(14) . .
C40 C39 C38 120.43(18) . .
C40 C39 C42 119.60(16) . .
C38 C39 C42 108.40(16) . .
C33 C34 C34 120.77(11) . 7_565
C33 C34 C17 119.99(17) . .
C34 C34 C17 107.41(9) 7_565 .
C25 C25 C22 120.09(10) 7_565 .
C25 C25 C26 119.66(11) 7_565 .
C22 C25 C26 108.07(17) . .
C6 C5 C4 120.90(17) . .
C6 C5 H5 119.6 . .
C4 C5 H5 119.6 . .
C35 C38 C29 119.40(17) . .
C35 C38 C39 120.06(17) . .
C29 C38 C39 107.62(18) . .
C8 C12 C14 112.98(15) . .
C8 C12 C13 110.49(16) . .
C14 C12 C13 109.93(16) . .
C8 C12 H12 107.7 . .
C14 C12 H12 107.7 . .
C13 C12 H12 107.7 . .
C32 C31 C18 121.62(17) . .
C32 C31 C30 119.17(16) . .
C18 C31 C30 108.54(15) . .
C21 C24 C22 119.67(16) . .
C21 C24 C27 119.70(17) . .
C22 C24 C27 108.24(17) . .
C30 C29 C28 119.74(17) . .
C30 C29 C38 119.68(19) . .
C28 C29 C38 108.52(16) . .
C31 C32 C33 118.72(15) . .
C31 C32 C35 119.99(19) . .
C33 C32 C35 108.03(16) . .
C34 C33 C32 120.53(16) . .
C34 C33 C37 119.02(17) . .
C32 C33 C37 108.47(16) . .
C28 C27 C24 119.99(19) . .
C28 C27 C26 120.06(17) . .
C24 C27 C26 107.84(17) . .
C41 C36 C37 119.67(17) . .
C41 C36 C35 120.22(18) . .
C37 C36 C35 108.16(16) . .
C44 C26 C25 120.40(19) . .
C44 C26 C27 120.12(18) . .
C25 C26 C27 107.41(16) . .
C26 C44 C44 119.93(12) . 7_565
C26 C44 C43 119.46(18) . .
C44 C44 C43 108.29(11) 7_565 .
C29 C30 C21 119.63(18) . .
C29 C30 C31 120.64(17) . .
C21 C30 C31 108.08(15) . .
C36 C41 C41 120.09(11) . 7_565
C36 C41 C40 119.98(16) . .
C41 C41 C40 107.82(9) 7_565 .
C27 C28 C29 120.50(17) . .
C27 C28 C42 120.00(19) . .
C29 C28 C42 107.90(17) . .
C42 C43 C45 120.04(17) . .
C42 C43 C44 120.32(17) . .
C45 C43 C44 107.73(17) . .
C5 C6 C7 121.04(15) . .
C5 C6 H6 119.5 . .
C7 C6 H6 119.5 . .
C38 C35 C32 121.09(18) . .
C38 C35 C36 119.76(17) . .
C32 C35 C36 107.81(17) . .
C37 C37 C36 120.25(11) 7_565 .
C37 C37 C33 120.21(11) 7_565 .
C36 C37 C33 107.52(17) . .
C4 C9 C11 114.45(19) . .
C4 C9 C10 109.05(17) . .
C11 C9 C10 109.53(17) . .
C4 C9 H9 107.9 . .
C11 C9 H9 107.9 . .
C10 C9 H9 107.9 . .
C12 C13 H13A 109.5 . .
C12 C13 H13B 109.5 . .
H13A C13 H13B 109.5 . .
C12 C13 H13C 109.5 . .
H13A C13 H13C 109.5 . .
H13B C13 H13C 109.5 . .
C12 C14 H14A 109.5 . .
C12 C14 H14B 109.5 . .
H14A C14 H14B 109.5 . .
C12 C14 H14C 109.5 . .
H14A C14 H14C 109.5 . .
H14B C14 H14C 109.5 . .
C9 C10 H10A 109.5 . .
C9 C10 H10B 109.5 . .
H10A C10 H10B 109.5 . .
C9 C10 H10C 109.5 . .
H10A C10 H10C 109.5 . .
H10B C10 H10C 109.5 . .
C9 C11 H11A 109.5 . .
C9 C11 H11B 109.5 . .
H11A C11 H11B 109.5 . .
C9 C11 H11C 109.5 . .
H11A C11 H11C 109.5 . .
H11B C11 H11C 109.5 . .

loop_
_geom_bond_atom_site_label_1
_geom_bond_atom_site_label_2
_geom_bond_distance
_geom_bond_site_symmetry_2
N1 C1 1.3528(16) .
N1 C2 1.3811(18) .
N1 C3 1.4572(17) .
C1 N1 1.3529(16) 7_565
C1 C15 1.536(3) .
C15 C16 1.527(3) .
C15 C20 1.5557(19) .
C15 C20 1.5558(19) 7_565
C20 C19 1.383(2) .
C20 C23 1.438(2) .
C3 C8 1.395(2) .
C3 C4 1.398(2) .
C8 C7 1.395(2) .
C8 C12 1.511(2) .
C16 C17 1.4257(19) .
C16 C17 1.4257(19) 7_565
C4 C5 1.391(2) .
C4 C9 1.518(3) .
C23 C22 1.405(2) .
C23 C23 1.443(3) 7_565
C45 C46 1.391(3) .
C45 C43 1.455(2) .
C45 C43 1.455(2) 7_565
C40 C39 1.393(2) .
C40 C46 1.446(2) .
C40 C41 1.455(2) .
C18 C17 1.389(2) .
C18 C31 1.443(2) .
C18 C19 1.459(2) .
C17 C34 1.467(2) .
C46 C40 1.446(2) 7_565
C2 C2 1.342(3) 7_565
C2 H2 0.9300 .
C7 C6 1.384(3) .
C7 H7 0.9300 .
C22 C24 1.432(3) .
C22 C25 1.451(3) .
C21 C24 1.392(3) .
C21 C30 1.443(3) .
C21 C19 1.445(2) .
C42 C43 1.383(3) .
C42 C39 1.453(3) .
C42 C28 1.457(2) .
C39 C38 1.451(3) .
C34 C33 1.394(2) .
C34 C34 1.420(4) 7_565
C25 C25 1.389(4) 7_565
C25 C26 1.453(3) .
C5 C6 1.374(3) .
C5 H5 0.9300 .
C38 C35 1.383(3) .
C38 C29 1.449(3) .
C12 C14 1.526(3) .
C12 C13 1.528(3) .
C12 H12 0.9800 .
C31 C32 1.392(3) .
C31 C30 1.449(3) .
C24 C27 1.455(2) .
C29 C30 1.403(2) .
C29 C28 1.448(3) .
C32 C33 1.447(3) .
C32 C35 1.448(3) .
C33 C37 1.455(2) .
C27 C28 1.380(3) .
C27 C26 1.458(3) .
C36 C41 1.388(2) .
C36 C37 1.449(3) .
C36 C35 1.460(3) .
C26 C44 1.390(3) .
C44 C44 1.440(4) 7_565
C44 C43 1.457(3) .
C41 C41 1.450(4) 7_565
C6 H6 0.9300 .
C37 C37 1.382(4) 7_565
C9 C11 1.526(3) .
C9 C10 1.536(3) .
C9 H9 0.9800 .
C13 H13A 0.9600 .
C13 H13B 0.9600 .
C13 H13C 0.9600 .
C14 H14A 0.9600 .
C14 H14B 0.9600 .
C14 H14C 0.9600 .
C10 H10A 0.9600 .
C10 H10B 0.9600 .
C10 H10C 0.9600 .
C11 H11A 0.9600 .
C11 H11B 0.9600 .
C11 H11C 0.9600 .

loop_
_geom_torsion_atom_site_label_1
_geom_torsion_atom_site_label_2
_geom_torsion_atom_site_label_3
_geom_torsion_atom_site_label_4
_geom_torsion
_geom_torsion_site_symmetry_1
_geom_torsion_site_symmetry_4
C2 N1 C1 N1 -1.1(2) . 7_565
C3 N1 C1 N1 170.73(10) . 7_565
C2 N1 C1 C15 178.32(17) . .
C3 N1 C1 C15 -9.8(3) . .
N1 C1 C15 C16 90.34(18) . .
N1 C1 C15 C16 -90.34(18) 7_565 .
N1 C1 C15 C20 -34.2(2) . .
N1 C1 C15 C20 145.11(16) 7_565 .
N1 C1 C15 C20 -145.12(16) . 7_565
N1 C1 C15 C20 34.2(2) 7_565 7_565
C16 C15 C20 C19 -18.5(2) . .
C1 C15 C20 C19 107.70(16) . .
C20 C15 C20 C19 -133.36(12) 7_565 .
C16 C15 C20 C23 129.68(13) . .
C1 C15 C20 C23 -104.10(14) . .
C20 C15 C20 C23 14.83(18) 7_565 .
C1 N1 C3 C8 99.20(19) . .
C2 N1 C3 C8 -89.90(18) . .
C1 N1 C3 C4 -83.5(2) . .
C2 N1 C3 C4 87.43(17) . .
C4 C3 C8 C7 3.9(2) . .
N1 C3 C8 C7 -179.02(13) . .
C4 C3 C8 C12 -175.36(14) . .
N1 C3 C8 C12 1.7(2) . .
C1 C15 C16 C17 -109.27(16) . .
C20 C15 C16 C17 16.7(2) . .
C20 C15 C16 C17 124.71(15) 7_565 .
C1 C15 C16 C17 109.27(16) . 7_565
C20 C15 C16 C17 -124.71(15) . 7_565
C20 C15 C16 C17 -16.7(2) 7_565 7_565
C8 C3 C4 C5 -4.7(2) . .
N1 C3 C4 C5 178.16(13) . .
C8 C3 C4 C9 170.81(15) . .
N1 C3 C4 C9 -6.3(2) . .
C19 C20 C23 C22 -5.8(2) . .
C15 C20 C23 C22 -155.42(14) . .
C19 C20 C23 C23 139.57(10) . 7_565
C15 C20 C23 C23 -10.09(12) . 7_565
C31 C18 C17 C16 -140.41(17) . .
C19 C18 C17 C16 -7.8(2) . .
C31 C18 C17 C34 4.6(2) . .
C19 C18 C17 C34 137.14(15) . .
C17 C16 C17 C18 141.32(13) 7_565 .
C15 C16 C17 C18 -4.8(3) . .
C17 C16 C17 C34 -6.8(2) 7_565 .
C15 C16 C17 C34 -152.93(16) . .
C43 C45 C46 C40 138.06(17) . 7_565
C43 C45 C46 C40 1.0(3) 7_565 7_565
C43 C45 C46 C40 -1.0(3) . .
C43 C45 C46 C40 -138.06(17) 7_565 .
C39 C40 C46 C45 1.0(3) . .
C41 C40 C46 C45 143.17(18) . .
C39 C40 C46 C40 -142.41(14) . 7_565
C41 C40 C46 C40 -0.3(2) . 7_565
C1 N1 C2 C2 0.71(13) . 7_565
C3 N1 C2 C2 -171.66(11) . 7_565
C3 C8 C7 C6 0.0(2) . .
C12 C8 C7 C6 179.27(15) . .
C20 C23 C22 C24 3.2(2) . .
C23 C23 C22 C24 -138.39(12) 7_565 .
C20 C23 C22 C25 141.07(15) . .
C23 C23 C22 C25 -0.53(18) 7_565 .
C23 C20 C19 C21 5.0(2) . .
C15 C20 C19 C21 150.74(14) . .
C23 C20 C19 C18 -137.66(15) . .
C15 C20 C19 C18 8.0(2) . .
C24 C21 C19 C20 -1.9(2) . .
C30 C21 C19 C20 -145.61(14) . .
C24 C21 C19 C18 145.18(15) . .
C30 C21 C19 C18 1.49(16) . .
C17 C18 C19 C20 6.2(2) . .
C31 C18 C19 C20 144.13(14) . .
C17 C18 C19 C21 -140.40(14) . .
C31 C18 C19 C21 -2.44(16) . .
C46 C40 C39 C38 138.37(17) . .
C41 C40 C39 C38 0.5(2) . .
C46 C40 C39 C42 -0.6(2) . .
C41 C40 C39 C42 -138.52(16) . .
C43 C42 C39 C40 0.2(2) . .
C28 C42 C39 C40 142.71(15) . .
C43 C42 C39 C38 -143.24(15) . .
C28 C42 C39 C38 -0.69(18) . .
C18 C17 C34 C33 -2.4(2) . .
C16 C17 C34 C33 147.35(17) . .
C18 C17 C34 C34 -145.56(12) . 7_565
C16 C17 C34 C34 4.22(15) . 7_565
C23 C22 C25 C25 0.53(18) . 7_565
C24 C22 C25 C25 142.42(10) . 7_565
C23 C22 C25 C26 -141.73(15) . .
C24 C22 C25 C26 0.17(18) . .
C3 C4 C5 C6 1.6(2) . .
C9 C4 C5 C6 -173.97(16) . .
C40 C39 C38 C35 -1.1(2) . .
C42 C39 C38 C35 141.97(16) . .
C40 C39 C38 C29 -142.24(15) . .
C42 C39 C38 C29 0.80(17) . .
C3 C8 C12 C14 -142.66(15) . .
C7 C8 C12 C14 38.2(2) . .
C3 C8 C12 C13 93.73(19) . .
C7 C8 C12 C13 -85.5(2) . .
C17 C18 C31 C32 -4.8(2) . .
C19 C18 C31 C32 -141.66(16) . .
C17 C18 C31 C30 139.36(15) . .
C19 C18 C31 C30 2.46(16) . .
C30 C21 C24 C22 138.46(15) . .
C19 C21 C24 C22 -0.7(2) . .
C30 C21 C24 C27 0.7(2) . .
C19 C21 C24 C27 -138.42(16) . .
C23 C22 C24 C21 0.0(2) . .
C25 C22 C24 C21 -142.20(15) . .
C23 C22 C24 C27 142.05(15) . .
C25 C22 C24 C27 -0.18(18) . .
C35 C38 C29 C30 0.4(2) . .
C39 C38 C29 C30 141.86(16) . .
C35 C38 C29 C28 -142.07(16) . .
C39 C38 C29 C28 -0.61(17) . .
C18 C31 C32 C33 2.6(2) . .
C30 C31 C32 C33 -137.91(16) . .
C18 C31 C32 C35 138.94(17) . .
C30 C31 C32 C35 -1.5(2) . .
C34 C34 C33 C32 138.49(13) 7_565 .
C17 C34 C33 C32 0.3(2) . .
C34 C34 C33 C37 0.10(19) 7_565 .
C17 C34 C33 C37 -138.12(17) . .
C31 C32 C33 C34 -0.4(2) . .
C35 C32 C33 C34 -141.42(16) . .
C31 C32 C33 C37 141.89(16) . .
C35 C32 C33 C37 0.84(18) . .
C21 C24 C27 C28 -0.4(2) . .
C22 C24 C27 C28 -142.39(16) . .
C21 C24 C27 C26 142.13(16) . .
C22 C24 C27 C26 0.12(18) . .
C25 C25 C26 C44 0.0(2) 7_565 .
C22 C25 C26 C44 142.45(17) . .
C25 C25 C26 C27 -142.54(10) 7_565 .
C22 C25 C26 C27 -0.09(18) . .
C28 C27 C26 C44 -0.2(3) . .
C24 C27 C26 C44 -142.69(16) . .
C28 C27 C26 C25 142.46(16) . .
C24 C27 C26 C25 -0.02(18) . .
C25 C26 C44 C44 0.0(2) . 7_565
C27 C26 C44 C44 137.86(13) . 7_565
C25 C26 C44 C43 -137.82(18) . .
C27 C26 C44 C43 0.0(2) . .
C28 C29 C30 C21 -0.5(2) . .
C38 C29 C30 C21 -138.81(16) . .
C28 C29 C30 C31 138.24(16) . .
C38 C29 C30 C31 -0.1(2) . .
C24 C21 C30 C29 -0.3(2) . .
C19 C21 C30 C29 143.40(15) . .
C24 C21 C30 C31 -143.66(15) . .
C19 C21 C30 C31 0.04(17) . .
C32 C31 C30 C29 0.7(2) . .
C18 C31 C30 C29 -144.50(15) . .
C32 C31 C30 C21 143.57(14) . .
C18 C31 C30 C21 -1.57(17) . .
C37 C36 C41 C41 0.41(19) . 7_565
C35 C36 C41 C41 -137.92(12) . 7_565
C37 C36 C41 C40 138.37(16) . .
C35 C36 C41 C40 0.0(2) . .
C39 C40 C41 C36 0.0(2) . .
C46 C40 C41 C36 -142.33(16) . .
C39 C40 C41 C41 142.54(12) . 7_565
C46 C40 C41 C41 0.18(14) . 7_565
C24 C27 C28 C29 -0.4(2) . .
C26 C27 C28 C29 -138.41(17) . .
C24 C27 C28 C42 138.33(17) . .
C26 C27 C28 C42 0.4(2) . .
C30 C29 C28 C27 0.9(2) . .
C38 C29 C28 C27 143.32(16) . .
C30 C29 C28 C42 -142.26(15) . .
C38 C29 C28 C42 0.18(17) . .
C43 C42 C28 C27 -0.3(2) . .
C39 C42 C28 C27 -143.04(17) . .
C43 C42 C28 C29 143.01(16) . .
C39 C42 C28 C29 0.32(17) . .
C39 C42 C43 C45 -0.1(2) . .
C28 C42 C43 C45 -138.05(18) . .
C39 C42 C43 C44 138.13(17) . .
C28 C42 C43 C44 0.2(2) . .
C46 C45 C43 C42 0.5(3) . .
C43 C45 C43 C42 142.04(14) 7_565 .
C46 C45 C43 C44 -142.35(18) . .
C43 C45 C43 C44 -0.8(3) 7_565 .
C26 C44 C43 C42 0.0(3) . .
C44 C44 C43 C42 -142.23(13) 7_565 .
C26 C44 C43 C45 142.71(18) . .
C44 C44 C43 C45 0.51(16) 7_565 .
C4 C5 C6 C7 2.0(3) . .
C8 C7 C6 C5 -2.9(3) . .
C29 C38 C35 C32 -1.3(2) . .
C39 C38 C35 C32 -138.00(16) . .
C29 C38 C35 C36 137.82(16) . .
C39 C38 C35 C36 1.1(2) . .
C31 C32 C35 C38 1.9(2) . .
C33 C32 C35 C38 142.40(16) . .
C31 C32 C35 C36 -141.45(16) . .
C33 C32 C35 C36 -0.98(18) . .
C41 C36 C35 C38 -0.6(2) . .
C37 C36 C35 C38 -143.20(15) . .
C41 C36 C35 C32 143.31(16) . .
C37 C36 C35 C32 0.76(18) . .
C41 C36 C37 C37 -0.41(19) . 7_565
C35 C36 C37 C37 142.39(10) . 7_565
C41 C36 C37 C33 -143.04(16) . .
C35 C36 C37 C33 -0.25(18) . .
C34 C33 C37 C37 -0.10(19) . 7_565
C32 C33 C37 C37 -143.01(10) . 7_565
C34 C33 C37 C36 142.55(16) . .
C32 C33 C37 C36 -0.36(18) . .
C5 C4 C9 C11 -39.4(2) . .
C3 C4 C9 C11 145.29(17) . .
C5 C4 C9 C10 83.7(2) . .
C3 C4 C9 C10 -91.66(19) . .
